data_2241058
loop_
_publ_author_name
'Brautigam, Bryan'
'Herholdt, Chelsea'
'Farnsworth, William'
'Brudi, Ellen'
'McDonald, Eric'
'Wu, Guang'
'Contakes, Stephen'

_publ_section_title
;
 Crystal structure of an unknown solvate of
 {2,2'-[ethane-1,2-diylbis(nitrilomethanylylidene)]diphenolato-\k^4^<i>O</i>,<i>N</i>,<i>N</i>',<i>O</i>'}(<i>N</i>-ferrocenylisonicotinamide-\k<i>N</i>^1^)cobalt(II):
 a Co^II^--salen complex that forms hydrogen-bonded dimers
;
_journal_coeditor_code ZL2632
_journal_issue 9
_journal_name_full 'Acta Crystallographica Section E'
_journal_page_first 1100
_journal_page_last 1104
_journal_paper_doi 10.1107/S2056989015014723
_journal_volume 71
_journal_year 2015
_chemical_formula_iupac '[Co Fe (C5 H5) (C16 H14 N2 O2) (C11 H9 N2O)]'
_chemical_formula_moiety 'C32 H28 Co Fe N4 O3'
_chemical_formula_sum 'C32 H28 Co Fe N4 O3'
_chemical_formula_weight 631.36
_chemical_name_systematic
{2,2'-[Ethane-1,2-diylbis(nitrilomethanylylidene)]diphenolato-\k^4^<i>O</i>,<i>N</i>,<i>N</i>',<i>O</i>}(<i>N</i>-ferrocenylisonicotinamide-\k<i>N</i>^1^)cobalt(II)
_space_group_crystal_system triclinic
_space_group_IT_number 2
_space_group_name_Hall '-P 1'
_space_group_name_H-M_alt 'P -1'
_symmetry_space_group_name_Hall '-P 1'
_symmetry_space_group_name_H-M 'P -1'
_atom_sites_solution_hydrogens geom
_atom_sites_solution_primary iterative
_atom_sites_solution_secondary difmap
_audit_creation_method
;
Olex2 1.2
(compiled 2015.01.26 svn.r3150 for OlexSys, GUI svn.r4998)
;
_cell_angle_alpha 80.220(5)
_cell_angle_beta 85.234(5)
_cell_angle_gamma 80.047(5)
_cell_formula_units_Z 2
_cell_length_a 10.684(2)
_cell_length_b 11.989(3)
_cell_length_c 13.858(3)
_cell_measurement_temperature 100
_cell_volume 1720.3(7)
_computing_cell_refinement
;
APEX2 (Bruker, 2005)
;
_computing_data_collection
;
APEX2 (Bruker, 2005)
;
_computing_data_reduction
;
APEX2 (Bruker, 2005)
;
_computing_molecular_graphics
;
OLEX2 (Dolomanov <i>et al.</i>,  2009)
;
_computing_publication_material
;
OLEX2 (Dolomanov <i>et al.</i>,  2009)
;
_computing_structure_refinement
;
SHELXL2014 (Sheldrick, 2015)
;
_computing_structure_solution
;
olex2.solve (Bourhis <i>et al.</i>,  2015)
;
_diffrn_ambient_temperature 100.0
_diffrn_detector_area_resol_mean 7.9
_diffrn_measured_fraction_theta_full 0.998
_diffrn_measured_fraction_theta_max 0.949
_diffrn_measurement_device 'three-circle diffractometer'
_diffrn_measurement_device_type 'Bruker SMART APEXII area-detector'
_diffrn_measurement_method '\w and \f scans'
_diffrn_radiation_monochromator 'mirror optics'
_diffrn_radiation_type MoK\a
_diffrn_radiation_wavelength 0.71069
_diffrn_reflns_av_R_equivalents 0.0467
_diffrn_reflns_limit_h_max 11
_diffrn_reflns_limit_h_min -13
_diffrn_reflns_limit_k_max 12
_diffrn_reflns_limit_k_min -15
_diffrn_reflns_limit_l_max 17
_diffrn_reflns_limit_l_min -17
_diffrn_reflns_number 10667
_diffrn_reflns_theta_full 25.240
_diffrn_reflns_theta_max 27.219
_diffrn_reflns_theta_min 1.493
_exptl_absorpt_coefficient_mu 0.937
_exptl_absorpt_correction_T_max 0.7453
_exptl_absorpt_correction_T_min 0.6389
_exptl_absorpt_correction_type multi-scan
_exptl_absorpt_process_details
;
(SADABS2012; Sheldrick, 2012)
;
_exptl_crystal_colour 'dull dark red'
_exptl_crystal_density_diffrn 1.219
_exptl_crystal_description plates
_exptl_crystal_F_000 650
_exptl_crystal_size_max 0.2
_exptl_crystal_size_mid 0.2
_exptl_crystal_size_min 0.1
_refine_diff_density_max 0.621
_refine_diff_density_min -0.577
_refine_ls_extinction_method none
_refine_ls_goodness_of_fit_ref 0.927
_refine_ls_hydrogen_treatment constr
_refine_ls_matrix_type full
_refine_ls_number_parameters 521
_refine_ls_number_reflns 7295
_refine_ls_number_restraints 638
_refine_ls_restrained_S_all 0.898
_refine_ls_R_factor_all 0.1221
_refine_ls_R_factor_gt 0.0563
_refine_ls_shift/su_max 0.000
_refine_ls_shift/su_mean 0.000
_refine_ls_structure_factor_coef Fsqd
_refine_ls_weighting_details 'w=1/[\s^2^(Fo^2^)+(0.0599P)^2^] where P=(Fo^2^+2Fc^2^)/3'
_refine_ls_weighting_scheme calc
_refine_ls_wR_factor_gt 0.1148
_refine_ls_wR_factor_ref 0.1355
_reflns_number_gt 3968
_reflns_number_total 7295
_reflns_threshold_expression 'I > 2\s(I)'
_cod_data_source_file zl2632sup1.cf
_cod_data_source_block I
_cod_original_cell_volume 1720.2(7)
_cod_database_code 2241058
_shelx_space_group_comment
;
The symmetry employed for this shelxl refinement is uniquely defined
by the following loop, which should always be used as a source of
symmetry information in preference to the above space-group names.
They are only intended as comments.
;

loop_
_space_group_symop_operation_xyz
'x, y, z'
'-x, -y, -z'

loop_
_atom_site_type_symbol
_atom_site_label
_atom_site_fract_x
_atom_site_fract_y
_atom_site_fract_z
_atom_site_U_iso_or_equiv
_atom_site_adp_type
_atom_site_calc_flag
_atom_site_occupancy
_atom_site_disorder_assembly
_atom_site_disorder_group
Co Co1 0.08639(5) 0.29271(5) 0.45247(4) 0.03107(18) Uani d 1 . .
Fe Fe1 0.24831(5) -0.44739(5) 0.91168(4) 0.02567(17) Uani d 1 . .
O O1 -0.0897(2) 0.2936(2) 0.4787(2) 0.0326(7) Uani d 1 . .
O O2 0.0587(2) 0.2644(2) 0.3252(2) 0.0312(7) Uani d 1 . .
N N4 0.1996(3) -0.2891(3) 0.7102(2) 0.0255(8) Uani d 1 . .
H H4 0.1182 -0.2654 0.7009 0.033 Uiso calc 1 . .
N N3 0.1421(4) 0.1144(3) 0.5130(3) 0.0346(9) Uani d 1 . .
O O3 0.3940(3) -0.2369(3) 0.6831(3) 0.0619(12) Uani d 1 . .
C C1A -0.1586(16) 0.3192(14) 0.5562(10) 0.0333(12) Uani d 0.583(12) A 1
C C2A -0.2883(16) 0.3127(16) 0.5624(13) 0.036(2) Uani d 0.583(12) A 1
H H2A -0.3230 0.2914 0.5085 0.047 Uiso calc 0.583(12) A 1
C C3A -0.3684(14) 0.3352(11) 0.6418(11) 0.044(2) Uani d 0.583(12) A 1
H H3A -0.4560 0.3294 0.6421 0.057 Uiso calc 0.583(12) A 1
C C4A -0.3204(12) 0.3668(11) 0.7221(10) 0.048(3) Uani d 0.583(12) A 1
H H4A -0.3750 0.3847 0.7770 0.062 Uiso calc 0.583(12) A 1
C C5A -0.1939(12) 0.3714(11) 0.7203(10) 0.046(3) Uani d 0.583(12) A 1
H H5A -0.1607 0.3888 0.7765 0.060 Uiso calc 0.583(12) A 1
C C6A -0.1090(13) 0.3515(17) 0.6382(12) 0.039(2) Uani d 0.583(12) A 1
C C7A 0.0225(12) 0.3585(14) 0.6398(13) 0.044(3) Uani d 0.583(12) A 1
H H7A 0.0495 0.3784 0.6973 0.053 Uiso calc 0.583(12) A 1
N N1A 0.1100(12) 0.340(2) 0.5693(16) 0.043(3) Uani d 0.583(12) A 1
C C8A 0.2460(9) 0.3394(10) 0.5832(7) 0.044(2) Uani d 0.583(12) A 1
H H8AA 0.2872 0.2613 0.6108 0.053 Uiso calc 0.583(12) A 1
H H8AB 0.2546 0.3924 0.6290 0.053 Uiso calc 0.583(12) A 1
C C9A 0.3079(9) 0.3779(10) 0.4829(7) 0.043(2) Uani d 0.583(12) A 1
H H9AA 0.2891 0.4624 0.4650 0.052 Uiso calc 0.583(12) A 1
H H9AB 0.4014 0.3540 0.4827 0.052 Uiso calc 0.583(12) A 1
N N2A 0.2519(17) 0.321(2) 0.4131(10) 0.038(2) Uani d 0.583(12) A 1
C C10A 0.3152(18) 0.3082(18) 0.3311(9) 0.040(2) Uani d 0.583(12) A 1
H H10A 0.3973 0.3298 0.3220 0.048 Uiso calc 0.583(12) A 1
C C11A 0.2709(18) 0.264(3) 0.2535(13) 0.0325(19) Uani d 0.583(12) A 1
C C12A 0.3569(16) 0.2361(13) 0.1739(11) 0.038(3) Uani d 0.583(12) A 1
H H12A 0.4439 0.2423 0.1769 0.046 Uiso calc 0.583(12) A 1
C C13A 0.3206(15) 0.2009(11) 0.0939(10) 0.039(3) Uani d 0.583(12) A 1
H H13A 0.3801 0.1850 0.0412 0.050 Uiso calc 0.583(12) A 1
C C14A 0.1927(16) 0.1888(12) 0.0914(11) 0.040(3) Uani d 0.583(12) A 1
H H14A 0.1648 0.1665 0.0352 0.052 Uiso calc 0.583(12) A 1
C C15A 0.1061(16) 0.2088(15) 0.1694(13) 0.033(3) Uani d 0.583(12) A 1
H H15A 0.0207 0.1977 0.1664 0.043 Uiso calc 0.583(12) A 1
C C16A 0.1422(16) 0.245(2) 0.2527(13) 0.0322(16) Uani d 0.583(12) A 1
C C1B -0.160(2) 0.329(2) 0.5527(13) 0.0333(12) Uani d 0.417(12) A 2
C C2B -0.293(2) 0.334(2) 0.5589(18) 0.037(3) Uani d 0.417(12) A 2
H H2B -0.3323 0.3116 0.5079 0.048 Uiso calc 0.417(12) A 2
C C3B -0.3678(19) 0.3715(16) 0.6359(16) 0.043(3) Uani d 0.417(12) A 2
H H3B -0.4570 0.3722 0.6381 0.056 Uiso calc 0.417(12) A 2
C C4B -0.3151(17) 0.4085(15) 0.7113(14) 0.046(3) Uani d 0.417(12) A 2
H H4B -0.3676 0.4328 0.7651 0.060 Uiso calc 0.417(12) A 2
C C5B -0.1880(17) 0.4094(15) 0.7069(14) 0.044(3) Uani d 0.417(12) A 2
H H5B -0.1516 0.4369 0.7568 0.058 Uiso calc 0.417(12) A 2
C C6B -0.1098(18) 0.370(3) 0.6290(17) 0.041(3) Uani d 0.417(12) A 2
C C7B 0.0179(17) 0.3844(19) 0.6309(18) 0.042(3) Uani d 0.417(12) A 2
H H7B 0.0406 0.4186 0.6826 0.050 Uiso calc 0.417(12) A 2
N N1B 0.1056(16) 0.354(3) 0.567(2) 0.043(3) Uani d 0.417(12) A 2
C C8B 0.2280(12) 0.3908(14) 0.5762(11) 0.042(2) Uani d 0.417(12) A 2
H H8BA 0.2520 0.3734 0.6453 0.050 Uiso calc 0.417(12) A 2
H H8BB 0.2234 0.4741 0.5531 0.050 Uiso calc 0.417(12) A 2
C C9B 0.3209(11) 0.3236(14) 0.5133(11) 0.042(2) Uani d 0.417(12) A 2
H H9BA 0.3946 0.3637 0.4927 0.050 Uiso calc 0.417(12) A 2
H H9BB 0.3523 0.2470 0.5504 0.050 Uiso calc 0.417(12) A 2
N N2B 0.256(2) 0.311(3) 0.4260(13) 0.039(3) Uani d 0.417(12) A 2
C C10B 0.323(3) 0.298(3) 0.3468(13) 0.036(3) Uani d 0.417(12) A 2
H H10B 0.4096 0.3080 0.3443 0.044 Uiso calc 0.417(12) A 2
C C11B 0.277(3) 0.271(4) 0.2613(19) 0.033(2) Uani d 0.417(12) A 2
C C12B 0.362(2) 0.2614(19) 0.1778(14) 0.033(3) Uani d 0.417(12) A 2
H H12B 0.4465 0.2746 0.1805 0.040 Uiso calc 0.417(12) A 2
C C13B 0.326(2) 0.2343(16) 0.0944(14) 0.035(3) Uani d 0.417(12) A 2
H H13B 0.3862 0.2256 0.0407 0.046 Uiso calc 0.417(12) A 2
C C14B 0.200(2) 0.2192(17) 0.0869(16) 0.033(3) Uani d 0.417(12) A 2
H H14B 0.1751 0.2004 0.0283 0.043 Uiso calc 0.417(12) A 2
C C15B 0.112(2) 0.232(2) 0.1659(17) 0.030(3) Uani d 0.417(12) A 2
H H15B 0.0262 0.2232 0.1599 0.040 Uiso calc 0.417(12) A 2
C C16B 0.148(2) 0.257(4) 0.2543(18) 0.0322(16) Uani d 0.417(12) A 2
C C17 0.0672(5) 0.0607(4) 0.5791(4) 0.0554(16) Uani d 1 . .
H H17 -0.0165 0.0991 0.5918 0.072 Uiso calc 1 . .
C C18 0.1031(4) -0.0478(4) 0.6307(4) 0.0505(15) Uani d 1 . .
H H18 0.0448 -0.0828 0.6765 0.066 Uiso calc 1 . .
C C19 0.2235(4) -0.1038(4) 0.6149(3) 0.0305(10) Uani d 1 . .
C C20 0.2989(5) -0.0493(5) 0.5444(4) 0.074(2) Uani d 1 . .
H H20 0.3826 -0.0861 0.5294 0.096 Uiso calc 1 . .
C C21 0.2560(6) 0.0567(5) 0.4953(4) 0.078(2) Uani d 1 . .
H H21 0.3109 0.0910 0.4459 0.093 Uiso calc 1 . .
C C22 0.2794(4) -0.2170(4) 0.6734(3) 0.0311(11) Uani d 1 . .
C C23 0.2335(4) -0.3992(4) 0.7623(3) 0.0258(10) Uani d 1 . .
C C24 0.3578(4) -0.4609(4) 0.7841(3) 0.0276(10) Uani d 1 . .
H H24 0.4360 -0.4331 0.7670 0.036 Uiso calc 1 . .
C C25 0.3430(4) -0.5707(4) 0.8356(3) 0.0302(10) Uani d 1 . .
H H25 0.4101 -0.6298 0.8583 0.039 Uiso calc 1 . .
C C26 0.2107(4) -0.5779(4) 0.8478(3) 0.0293(10) Uani d 1 . .
H H26 0.1739 -0.6420 0.8799 0.038 Uiso calc 1 . .
C C27 0.1441(4) -0.4710(4) 0.8029(3) 0.0281(10) Uani d 1 . .
H H27 0.0542 -0.4511 0.8006 0.036 Uiso calc 1 . .
C C28 0.3275(4) -0.4656(4) 1.0441(3) 0.0337(11) Uani d 1 . .
H H28 0.4000 -0.5191 1.0659 0.044 Uiso calc 1 . .
C C29 0.1990(4) -0.4846(4) 1.0571(3) 0.0347(11) Uani d 1 . .
H H29 0.1703 -0.5529 1.0891 0.045 Uiso calc 1 . .
C C30 0.1218(4) -0.3836(4) 1.0140(3) 0.0363(11) Uani d 1 . .
H H30 0.0317 -0.3720 1.0124 0.047 Uiso calc 1 . .
C C31 0.2011(4) -0.3030(4) 0.9739(3) 0.0371(11) Uani d 1 . .
H H31 0.1738 -0.2280 0.9401 0.048 Uiso calc 1 . .
C C32 0.3285(4) -0.3527(4) 0.9927(3) 0.0371(11) Uani d 1 . .
H H32 0.4015 -0.3169 0.9742 0.048 Uiso calc 1 . .

loop_
_atom_site_aniso_label
_atom_site_aniso_U_11
_atom_site_aniso_U_22
_atom_site_aniso_U_33
_atom_site_aniso_U_12
_atom_site_aniso_U_13
_atom_site_aniso_U_23
Co1 0.0191(3) 0.0351(4) 0.0402(4) -0.0031(3) -0.0074(3) -0.0078(3)
Fe1 0.0189(3) 0.0331(4) 0.0253(3) -0.0017(3) -0.0004(3) -0.0086(3)
O1 0.0198(15) 0.0488(19) 0.0320(16) -0.0056(13) -0.0019(13) -0.0138(15)
O2 0.0155(15) 0.0455(19) 0.0311(16) -0.0072(13) 0.0018(12) -0.0009(14)
N4 0.0130(17) 0.035(2) 0.0276(19) -0.0022(15) -0.0042(14) -0.0027(16)
N3 0.034(2) 0.034(2) 0.035(2) -0.0041(18) -0.0082(18) -0.0044(18)
O3 0.0157(18) 0.052(2) 0.108(3) -0.0075(15) -0.0101(19) 0.021(2)
C1A 0.027(2) 0.043(3) 0.030(2) 0.004(2) -0.0060(18) -0.014(2)
C2A 0.028(3) 0.048(6) 0.035(4) 0.001(4) -0.004(3) -0.020(4)
C3A 0.031(3) 0.058(6) 0.044(4) 0.001(4) -0.003(3) -0.021(5)
C4A 0.039(4) 0.061(6) 0.042(4) 0.008(5) -0.001(3) -0.021(5)
C5A 0.039(4) 0.057(6) 0.042(4) 0.010(4) -0.009(3) -0.026(4)
C6A 0.030(3) 0.050(5) 0.038(4) 0.007(3) -0.009(3) -0.021(4)
C7A 0.039(4) 0.052(6) 0.047(4) 0.008(4) -0.019(3) -0.028(4)
N1A 0.028(3) 0.048(6) 0.057(4) 0.003(3) -0.016(3) -0.024(4)
C8A 0.028(4) 0.048(5) 0.064(4) 0.003(4) -0.020(3) -0.028(4)
C9A 0.026(3) 0.035(5) 0.072(4) -0.001(3) -0.019(3) -0.015(4)
N2A 0.022(3) 0.032(4) 0.061(4) -0.001(3) -0.012(3) -0.012(4)
C10A 0.019(4) 0.036(4) 0.059(4) -0.001(3) -0.005(4) 0.007(4)
C11A 0.019(3) 0.033(4) 0.040(4) -0.003(3) -0.002(3) 0.009(3)
C12A 0.020(3) 0.040(6) 0.046(4) -0.001(4) 0.004(3) 0.011(4)
C13A 0.024(3) 0.042(6) 0.041(3) -0.001(5) 0.007(3) 0.010(4)
C14A 0.031(4) 0.045(6) 0.037(4) -0.002(5) 0.003(3) 0.005(4)
C15A 0.021(3) 0.039(6) 0.033(3) -0.002(4) 0.001(3) 0.006(4)
C16A 0.019(2) 0.037(4) 0.035(2) -0.002(2) -0.0026(18) 0.007(2)
C1B 0.027(2) 0.043(3) 0.030(2) 0.004(2) -0.0060(18) -0.014(2)
C2B 0.027(4) 0.051(6) 0.035(4) 0.000(4) -0.006(4) -0.018(5)
C3B 0.034(4) 0.054(7) 0.041(4) 0.009(5) -0.001(4) -0.021(5)
C4B 0.041(4) 0.055(7) 0.042(4) 0.011(5) -0.003(4) -0.027(5)
C5B 0.041(4) 0.053(6) 0.040(5) 0.013(5) -0.014(4) -0.025(5)
C6B 0.033(4) 0.051(5) 0.040(4) 0.010(4) -0.011(3) -0.021(4)
C7B 0.038(4) 0.044(6) 0.047(4) 0.005(4) -0.017(4) -0.025(5)
N1B 0.028(4) 0.047(6) 0.056(4) 0.002(4) -0.019(4) -0.017(4)
C8B 0.029(4) 0.042(5) 0.060(4) -0.005(4) -0.019(4) -0.015(5)
C9B 0.025(4) 0.043(5) 0.062(5) -0.005(4) -0.018(4) -0.012(4)
N2B 0.022(4) 0.036(5) 0.058(5) 0.001(4) -0.012(4) -0.006(5)
C10B 0.017(4) 0.035(5) 0.054(5) -0.001(4) -0.008(4) 0.001(5)
C11B 0.017(4) 0.034(4) 0.042(4) -0.004(3) -0.002(4) 0.008(4)
C12B 0.017(4) 0.034(6) 0.044(4) -0.006(4) 0.000(4) 0.007(4)
C13B 0.023(4) 0.037(6) 0.041(4) -0.007(5) 0.005(4) 0.007(5)
C14B 0.028(4) 0.034(6) 0.035(4) -0.009(5) 0.002(4) 0.004(5)
C15B 0.019(4) 0.036(6) 0.032(4) -0.007(4) 0.001(4) 0.005(4)
C16B 0.019(2) 0.037(4) 0.035(2) -0.002(2) -0.0026(18) 0.007(2)
C17 0.024(3) 0.046(3) 0.089(4) 0.000(2) -0.015(3) 0.010(3)
C18 0.021(3) 0.045(3) 0.078(4) -0.005(2) -0.003(2) 0.012(3)
C19 0.028(2) 0.033(3) 0.032(2) -0.007(2) -0.0021(19) -0.006(2)
C20 0.053(4) 0.046(4) 0.097(5) 0.014(3) 0.044(3) 0.017(3)
C21 0.071(4) 0.050(4) 0.080(4) 0.020(3) 0.045(3) 0.026(3)
C22 0.021(2) 0.033(3) 0.037(3) -0.0040(19) 0.0037(19) 0.001(2)
C23 0.019(2) 0.032(3) 0.025(2) -0.0010(18) 0.0054(17) -0.0078(19)
C24 0.016(2) 0.033(3) 0.034(2) -0.0064(18) 0.0063(18) -0.008(2)
C25 0.023(2) 0.036(3) 0.031(2) 0.0001(19) 0.0014(19) -0.008(2)
C26 0.032(3) 0.027(2) 0.029(2) -0.0067(19) 0.0036(19) -0.006(2)
C27 0.023(2) 0.039(3) 0.025(2) -0.0036(19) -0.0009(18) -0.013(2)
C28 0.028(3) 0.047(3) 0.027(2) -0.003(2) -0.0073(19) -0.010(2)
C29 0.032(3) 0.048(3) 0.022(2) -0.003(2) 0.0039(19) -0.006(2)
C30 0.027(3) 0.048(3) 0.033(3) 0.007(2) 0.003(2) -0.019(2)
C31 0.045(3) 0.032(3) 0.034(3) 0.004(2) -0.012(2) -0.013(2)
C32 0.037(3) 0.048(3) 0.032(3) -0.009(2) -0.007(2) -0.018(2)

loop_
_atom_type_symbol
_atom_type_description
_atom_type_scat_dispersion_real
_atom_type_scat_dispersion_imag
_atom_type_scat_source
C C 0.0033 0.0016 'International Tables Vol C Tables 4.2.6.8 and 6.1.1.4'
H H 0.0000 0.0000 'International Tables Vol C Tables 4.2.6.8 and 6.1.1.4'
N N 0.0061 0.0033 'International Tables Vol C Tables 4.2.6.8 and 6.1.1.4'
O O 0.0106 0.0060 'International Tables Vol C Tables 4.2.6.8 and 6.1.1.4'
Co Co 0.3494 0.9721 'International Tables Vol C Tables 4.2.6.8 and 6.1.1.4'
Fe Fe 0.3463 0.8444 'International Tables Vol C Tables 4.2.6.8 and 6.1.1.4'

loop_
_geom_angle_atom_site_label_1
_geom_angle_atom_site_label_2
_geom_angle_atom_site_label_3
_geom_angle
O1 Co1 O2 85.79(12)
O1 Co1 N3 95.43(13)
O1 Co1 N1B 93.8(4)
O2 Co1 N3 95.16(13)
N1A Co1 O1 94.4(3)
N1A Co1 O2 172.6(9)
N1A Co1 N3 92.2(9)
N1A Co1 N2A 86.5(4)
N2A Co1 O1 168.7(8)
N2A Co1 O2 91.8(3)
N2A Co1 N3 95.8(8)
N1B Co1 O2 167.8(13)
N1B Co1 N3 97.0(13)
N2B Co1 O1 173.1(11)
N2B Co1 O2 96.2(4)
N2B Co1 N3 91.0(11)
N2B Co1 N1B 82.9(6)
C24 Fe1 C23 40.72(15)
C24 Fe1 C32 108.71(18)
C25 Fe1 C23 68.13(16)
C25 Fe1 C24 40.46(15)
C25 Fe1 C28 108.90(17)
C25 Fe1 C32 126.39(18)
C26 Fe1 C23 68.49(16)
C26 Fe1 C24 68.76(16)
C26 Fe1 C25 40.96(16)
C26 Fe1 C28 125.45(17)
C26 Fe1 C32 163.07(17)
C27 Fe1 C23 40.42(16)
C27 Fe1 C24 68.50(16)
C27 Fe1 C25 68.50(17)
C27 Fe1 C26 40.93(16)
C27 Fe1 C28 162.01(17)
C27 Fe1 C29 124.10(18)
C27 Fe1 C31 119.63(17)
C27 Fe1 C32 155.19(17)
C28 Fe1 C23 156.71(17)
C28 Fe1 C24 121.89(17)
C28 Fe1 C32 40.55(17)
C29 Fe1 C23 160.94(16)
C29 Fe1 C24 156.65(16)
C29 Fe1 C25 121.28(17)
C29 Fe1 C26 106.84(18)
C29 Fe1 C28 40.80(16)
C29 Fe1 C32 68.46(19)
C30 Fe1 C23 124.19(17)
C30 Fe1 C24 161.74(17)
C30 Fe1 C25 155.71(18)
C30 Fe1 C26 119.56(19)
C30 Fe1 C27 106.31(18)
C30 Fe1 C28 68.32(17)
C30 Fe1 C29 40.66(16)
C30 Fe1 C31 40.59(18)
C30 Fe1 C32 68.22(19)
C31 Fe1 C23 107.38(17)
C31 Fe1 C24 125.44(18)
C31 Fe1 C25 162.81(18)
C31 Fe1 C26 154.61(18)
C31 Fe1 C28 68.24(18)
C31 Fe1 C29 68.44(18)
C31 Fe1 C32 40.50(17)
C32 Fe1 C23 121.27(18)
C1A O1 Co1 128.0(9)
C1B O1 Co1 127.7(12)
C16A O2 Co1 128.8(9)
C16B O2 Co1 124.0(12)
C22 N4 H4 117.1
C22 N4 C23 125.8(3)
C23 N4 H4 117.1
C17 N3 Co1 120.8(3)
C21 N3 Co1 122.8(3)
C21 N3 C17 116.0(4)
O1 C1A C2A 119.2(13)
O1 C1A C6A 123.9(13)
C2A C1A C6A 116.9(9)
C1A C2A H2A 118.1
C3A C2A C1A 123.7(10)
C3A C2A H2A 118.1
C2A C3A H3A 120.2
C2A C3A C4A 119.6(10)
C4A C3A H3A 120.2
C3A C4A H4A 120.7
C5A C4A C3A 118.7(9)
C5A C4A H4A 120.7
C4A C5A H5A 118.4
C4A C5A C6A 123.1(10)
C6A C5A H5A 118.4
C5A C6A C1A 117.9(8)
C5A C6A C7A 120.8(10)
C7A C6A C1A 121.3(10)
C6A C7A H7A 116.9
N1A C7A C6A 126.2(12)
N1A C7A H7A 116.9
C7A N1A Co1 126.2(10)
C7A N1A C8A 121.2(13)
C8A N1A Co1 112.1(8)
N1A C8A H8AA 110.3
N1A C8A H8AB 110.3
N1A C8A C9A 107.2(10)
H8AA C8A H8AB 108.5
C9A C8A H8AA 110.3
C9A C8A H8AB 110.3
C8A C9A H9AA 110.6
C8A C9A H9AB 110.6
H9AA C9A H9AB 108.8
N2A C9A C8A 105.5(9)
N2A C9A H9AA 110.6
N2A C9A H9AB 110.6
C9A N2A Co1 113.5(8)
C10A N2A Co1 128.4(10)
C10A N2A C9A 117.7(12)
N2A C10A H10A 117.6
N2A C10A C11A 124.8(12)
C11A C10A H10A 117.6
C10A C11A C16A 122.4(10)
C12A C11A C10A 119.4(10)
C12A C11A C16A 118.2(9)
C11A C12A H12A 118.4
C13A C12A C11A 123.1(10)
C13A C12A H12A 118.4
C12A C13A H13A 121.0
C12A C13A C14A 118.1(10)
C14A C13A H13A 121.0
C13A C14A H14A 119.4
C15A C14A C13A 121.2(10)
C15A C14A H14A 119.4
C14A C15A H15A 119.3
C14A C15A C16A 121.4(10)
C16A C15A H15A 119.3
O2 C16A C11A 121.8(13)
O2 C16A C15A 120.3(13)
C15A C16A C11A 117.8(9)
O1 C1B C2B 121.9(17)
O1 C1B C6B 122.5(18)
C2B C1B C6B 115.5(12)
C1B C2B H2B 118.9
C3B C2B C1B 122.1(14)
C3B C2B H2B 118.9
C2B C3B H3B 119.5
C2B C3B C4B 121.1(14)
C4B C3B H3B 119.5
C3B C4B H4B 120.4
C5B C4B C3B 119.2(12)
C5B C4B H4B 120.4
C4B C5B H5B 119.9
C4B C5B C6B 120.3(13)
C6B C5B H5B 119.9
C5B C6B C1B 121.7(11)
C5B C6B C7B 113.4(13)
C7B C6B C1B 124.8(13)
C6B C7B H7B 118.2
N1B C7B C6B 123.7(16)
N1B C7B H7B 118.2
C7B N1B Co1 127.4(14)
C7B N1B C8B 114.0(17)
C8B N1B Co1 117.7(11)
N1B C8B H8BA 110.8
N1B C8B H8BB 110.8
N1B C8B C9B 104.6(12)
H8BA C8B H8BB 108.9
C9B C8B H8BA 110.8
C9B C8B H8BB 110.8
C8B C9B H9BA 110.0
C8B C9B H9BB 110.0
H9BA C9B H9BB 108.4
N2B C9B C8B 108.5(12)
N2B C9B H9BA 110.0
N2B C9B H9BB 110.0
C9B N2B Co1 113.7(12)
C10B N2B Co1 126.7(14)
C10B N2B C9B 118.9(16)
N2B C10B H10B 117.6
N2B C10B C11B 124.8(16)
C11B C10B H10B 117.6
C12B C11B C10B 118.3(14)
C12B C11B C16B 118.3(12)
C16B C11B C10B 123.3(14)
C11B C12B H12B 119.0
C13B C12B C11B 122.0(13)
C13B C12B H12B 119.0
C12B C13B H13B 119.9
C12B C13B C14B 120.2(13)
C14B C13B H13B 119.9
C13B C14B H14B 120.1
C15B C14B C13B 119.8(13)
C15B C14B H14B 120.1
C14B C15B H15B 119.5
C14B C15B C16B 121.0(13)
C16B C15B H15B 119.5
O2 C16B C11B 124.8(19)
O2 C16B C15B 116.6(18)
C15B C16B C11B 118.6(12)
N3 C17 H17 117.9
N3 C17 C18 124.1(5)
C18 C17 H17 117.9
C17 C18 H18 120.5
C19 C18 C17 119.0(4)
C19 C18 H18 120.5
C18 C19 C20 116.5(4)
C18 C19 C22 124.5(4)
C20 C19 C22 119.0(4)
C19 C20 H20 119.5
C21 C20 C19 121.1(5)
C21 C20 H20 119.5
N3 C21 C20 123.2(5)
N3 C21 H21 118.4
C20 C21 H21 118.4
N4 C22 C19 117.3(4)
O3 C22 N4 124.3(4)
O3 C22 C19 118.4(4)
N4 C23 Fe1 128.1(3)
N4 C23 C24 128.9(4)
N4 C23 C27 123.4(4)
C24 C23 Fe1 69.2(2)
C27 C23 Fe1 68.5(2)
C27 C23 C24 107.6(4)
Fe1 C24 H24 126.0
C23 C24 Fe1 70.1(2)
C23 C24 H24 126.2
C25 C24 Fe1 69.3(2)
C25 C24 C23 107.7(4)
C25 C24 H24 126.2
Fe1 C25 H25 126.3
C24 C25 Fe1 70.3(2)
C24 C25 H25 125.6
C24 C25 C26 108.7(3)
C26 C25 Fe1 69.4(2)
C26 C25 H25 125.6
Fe1 C26 H26 126.1
C25 C26 Fe1 69.7(2)
C25 C26 H26 126.4
C27 C26 Fe1 69.4(2)
C27 C26 C25 107.1(4)
C27 C26 H26 126.4
Fe1 C27 H27 125.3
C23 C27 Fe1 71.1(2)
C23 C27 C26 108.8(4)
C23 C27 H27 125.6
C26 C27 Fe1 69.7(2)
C26 C27 H27 125.6
Fe1 C28 H28 126.4
C29 C28 Fe1 69.1(2)
C29 C28 H28 126.0
C32 C28 Fe1 69.9(2)
C32 C28 H28 126.0
C32 C28 C29 107.9(4)
Fe1 C29 H29 125.9
C28 C29 Fe1 70.1(2)
C28 C29 H29 126.2
C30 C29 Fe1 69.5(2)
C30 C29 C28 107.7(4)
C30 C29 H29 126.2
Fe1 C30 H30 126.1
C29 C30 Fe1 69.9(2)
C29 C30 H30 125.8
C31 C30 Fe1 69.8(2)
C31 C30 C29 108.4(4)
C31 C30 H30 125.8
Fe1 C31 H31 125.7
C30 C31 Fe1 69.6(3)
C30 C31 H31 125.8
C30 C31 C32 108.4(4)
C32 C31 Fe1 70.5(3)
C32 C31 H31 125.8
Fe1 C32 H32 126.9
C28 C32 Fe1 69.5(2)
C28 C32 H32 126.2
C31 C32 Fe1 69.0(3)
C31 C32 C28 107.6(4)
C31 C32 H32 126.2

loop_
_geom_bond_atom_site_label_1
_geom_bond_atom_site_label_2
_geom_bond_distance
Co1 O1 1.885(3)
Co1 O2 1.908(3)
Co1 N3 2.159(4)
Co1 N1A 1.854(18)
Co1 N2A 1.877(17)
Co1 N1B 1.89(3)
Co1 N2B 1.87(2)
Fe1 C23 2.064(4)
Fe1 C24 2.052(4)
Fe1 C25 2.039(4)
Fe1 C26 2.035(4)
Fe1 C27 2.031(4)
Fe1 C28 2.046(4)
Fe1 C29 2.034(4)
Fe1 C30 2.029(4)
Fe1 C31 2.032(4)
Fe1 C32 2.052(4)
O1 C1A 1.300(9)
O1 C1B 1.306(12)
O2 C16A 1.311(9)
O2 C16B 1.312(12)
N4 H4 0.8800
N4 C22 1.330(5)
N4 C23 1.396(5)
N3 C17 1.323(6)
N3 C21 1.317(6)
O3 C22 1.220(5)
C1A C2A 1.396(10)
C1A C6A 1.429(10)
C2A H2A 0.9500
C2A C3A 1.372(10)
C3A H3A 0.9500
C3A C4A 1.397(11)
C4A H4A 0.9500
C4A C5A 1.360(10)
C5A H5A 0.9500
C5A C6A 1.421(10)
C6A C7A 1.423(10)
C7A H7A 0.9500
C7A N1A 1.314(10)
N1A C8A 1.480(11)
C8A H8AA 0.9900
C8A H8AB 0.9900
C8A C9A 1.523(11)
C9A H9AA 0.9900
C9A H9AB 0.9900
C9A N2A 1.490(12)
N2A C10A 1.292(10)
C10A H10A 0.9500
C10A C11A 1.424(11)
C11A C12A 1.422(10)
C11A C16A 1.432(10)
C12A H12A 0.9500
C12A C13A 1.358(11)
C13A H13A 0.9500
C13A C14A 1.402(10)
C14A H14A 0.9500
C14A C15A 1.389(10)
C15A H15A 0.9500
C15A C16A 1.404(10)
C1B C2B 1.403(12)
C1B C6B 1.421(12)
C2B H2B 0.9500
C2B C3B 1.369(13)
C3B H3B 0.9500
C3B C4B 1.396(13)
C4B H4B 0.9500
C4B C5B 1.356(13)
C5B H5B 0.9500
C5B C6B 1.406(13)
C6B C7B 1.408(12)
C7B H7B 0.9500
C7B N1B 1.289(13)
N1B C8B 1.473(14)
C8B H8BA 0.9900
C8B H8BB 0.9900
C8B C9B 1.487(13)
C9B H9BA 0.9900
C9B H9BB 0.9900
C9B N2B 1.482(14)
N2B C10B 1.275(13)
C10B H10B 0.9500
C10B C11B 1.429(13)
C11B C12B 1.419(13)
C11B C16B 1.429(12)
C12B H12B 0.9500
C12B C13B 1.354(13)
C13B H13B 0.9500
C13B C14B 1.401(13)
C14B H14B 0.9500
C14B C15B 1.395(12)
C15B H15B 0.9500
C15B C16B 1.407(13)
C17 H17 0.9500
C17 C18 1.381(6)
C18 H18 0.9500
C18 C19 1.363(6)
C19 C20 1.366(6)
C19 C22 1.510(6)
C20 H20 0.9500
C20 C21 1.358(7)
C21 H21 0.9500
C23 C24 1.432(5)
C23 C27 1.415(6)
C24 H24 0.9500
C24 C25 1.414(5)
C25 H25 0.9500
C25 C26 1.425(6)
C26 H26 0.9500
C26 C27 1.422(5)
C27 H27 0.9500
C28 H28 0.9500
C28 C29 1.422(6)
C28 C32 1.420(6)
C29 H29 0.9500
C29 C30 1.412(6)
C30 H30 0.9500
C30 C31 1.408(6)
C31 H31 0.9500
C31 C32 1.414(6)
C32 H32 0.9500

loop_
_geom_torsion_atom_site_label_1
_geom_torsion_atom_site_label_2
_geom_torsion_atom_site_label_3
_geom_torsion_atom_site_label_4
_geom_torsion
Co1 O1 C1A C2A -178.9(8)
Co1 O1 C1A C6A -0.5(16)
Co1 O1 C1B C2B 174.0(12)
Co1 O1 C1B C6B -2(2)
Co1 O2 C16A C11A -12(3)
Co1 O2 C16A C15A 170.3(12)
Co1 O2 C16B C11B -1(5)
Co1 O2 C16B C15B 177.9(16)
Co1 N3 C17 C18 -170.8(4)
Co1 N3 C21 C20 169.5(5)
Co1 N1A C8A C9A 37.0(19)
Co1 N2A C10A C11A -3(3)
Co1 N1B C8B C9B -24(3)
Co1 N2B C10B C11B 2(5)
Fe1 C23 C24 C25 59.3(3)
Fe1 C23 C27 C26 -59.7(3)
Fe1 C24 C25 C26 58.9(3)
Fe1 C25 C26 C27 59.5(3)
Fe1 C26 C27 C23 60.5(3)
Fe1 C28 C29 C30 -59.5(3)
Fe1 C28 C32 C31 58.6(3)
Fe1 C29 C30 C31 -59.4(3)
Fe1 C30 C31 C32 -60.1(3)
Fe1 C31 C32 C28 -58.9(3)
O1 Co1 N1A C7A 3(2)
O1 Co1 N1A C8A 174.1(15)
O1 Co1 N2A C9A 87.6(18)
O1 Co1 N2A C10A -85(3)
O1 Co1 N1B C7B -2(3)
O1 Co1 N1B C8B -170(2)
O1 C1A C2A C3A 178.4(15)
O1 C1A C6A C5A -176.7(15)
O1 C1A C6A C7A 0.4(19)
O1 C1B C2B C3B -180(2)
O1 C1B C6B C5B 179(2)
O1 C1B C6B C7B 4(3)
O2 Co1 O1 C1A -173.3(10)
O2 Co1 O1 C1B -167.0(13)
O2 Co1 N2A C9A 165.3(14)
O2 Co1 N2A C10A -7.2(19)
O2 Co1 N1B C7B 86(4)
O2 Co1 N1B C8B -83(3)
O2 Co1 N2B C9B -174(2)
O2 Co1 N2B C10B -4(3)
N4 C23 C24 Fe1 122.8(4)
N4 C23 C24 C25 -177.9(4)
N4 C23 C27 Fe1 -122.3(4)
N4 C23 C27 C26 178.0(4)
N3 Co1 O1 C1A 91.9(10)
N3 Co1 O1 C1B 98.2(13)
N3 Co1 N1A C7A -93(2)
N3 Co1 N1A C8A 78.5(16)
N3 Co1 N2A C9A -99.3(14)
N3 Co1 N2A C10A 88.1(19)
N3 Co1 N1B C7B -98(3)
N3 Co1 N1B C8B 94(3)
N3 Co1 N2B C9B -79(2)
N3 Co1 N2B C10B 91(3)
N3 C17 C18 C19 1.1(9)
C1A C2A C3A C4A 0.0(18)
C1A C6A C7A N1A 2(2)
C2A C1A C6A C5A 1.6(17)
C2A C1A C6A C7A 178.8(13)
C2A C3A C4A C5A -1.7(16)
C3A C4A C5A C6A 3.4(16)
C4A C5A C6A C1A -3.4(18)
C4A C5A C6A C7A 179.4(12)
C5A C6A C7A N1A 178.8(16)
C6A C1A C2A C3A -0.1(17)
C6A C7A N1A Co1 -3(3)
C6A C7A N1A C8A -174.3(16)
C7A N1A C8A C9A -151.1(19)
N1A Co1 O1 C1A -0.7(12)
N1A Co1 N2A C9A -7.5(15)
N1A Co1 N2A C10A 180(2)
N1A C8A C9A N2A -40.5(17)
C8A C9A N2A Co1 28.8(17)
C8A C9A N2A C10A -157.9(16)
C9A N2A C10A C11A -175(2)
N2A Co1 O1 C1A -95.1(19)
N2A Co1 N1A C7A 171(2)
N2A Co1 N1A C8A -17.2(16)
N2A C10A C11A C12A -170(2)
N2A C10A C11A C16A 10(4)
C10A C11A C12A C13A -175(2)
C10A C11A C16A O2 -2(4)
C10A C11A C16A C15A 176(3)
C11A C12A C13A C14A -2(2)
C12A C11A C16A O2 177(2)
C12A C11A C16A C15A -5(4)
C12A C13A C14A C15A -1.8(16)
C13A C14A C15A C16A 2(2)
C14A C15A C16A O2 179.4(18)
C14A C15A C16A C11A 2(3)
C16A C11A C12A C13A 5(4)
C1B C2B C3B C4B 2(3)
C1B C6B C7B N1B -5(3)
C2B C1B C6B C5B 2(2)
C2B C1B C6B C7B -172(2)
C2B C3B C4B C5B 1(2)
C3B C4B C5B C6B -2(2)
C4B C5B C6B C1B 0(3)
C4B C5B C6B C7B 175.4(16)
C5B C6B C7B N1B 180(2)
C6B C1B C2B C3B -3(2)
C6B C7B N1B Co1 4(4)
C6B C7B N1B C8B 173(2)
C7B N1B C8B C9B 166(2)
N1B Co1 O1 C1B 0.7(16)
N1B Co1 N2B C9B 18(2)
N1B Co1 N2B C10B -172(3)
N1B C8B C9B N2B 36(3)
C8B C9B N2B Co1 -36(3)
C8B C9B N2B C10B 153(2)
C9B N2B C10B C11B 172(4)
N2B Co1 N1B C7B 172(3)
N2B Co1 N1B C8B 4(3)
N2B C10B C11B C12B 179(3)
N2B C10B C11B C16B 2(6)
C10B C11B C12B C13B 179(3)
C10B C11B C16B O2 -2(6)
C10B C11B C16B C15B 179(4)
C11B C12B C13B C14B 3(3)
C12B C11B C16B O2 -179(3)
C12B C11B C16B C15B 2(5)
C12B C13B C14B C15B 0(2)
C13B C14B C15B C16B -2(3)
C14B C15B C16B O2 -178(2)
C14B C15B C16B C11B 1(4)
C16B C11B C12B C13B -3(5)
C17 N3 C21 C20 -3.2(10)
C17 C18 C19 C20 -3.0(8)
C17 C18 C19 C22 173.5(5)
C18 C19 C20 C21 2.0(9)
C18 C19 C22 N4 30.4(7)
C18 C19 C22 O3 -150.3(5)
C19 C20 C21 N3 1.3(11)
C20 C19 C22 N4 -153.2(5)
C20 C19 C22 O3 26.1(7)
C21 N3 C17 C18 2.0(8)
C22 N4 C23 Fe1 90.0(5)
C22 N4 C23 C24 -3.0(7)
C22 N4 C23 C27 177.7(4)
C22 C19 C20 C21 -174.7(6)
C23 N4 C22 O3 -2.3(7)
C23 N4 C22 C19 177.0(4)
C23 C24 C25 Fe1 -59.8(3)
C23 C24 C25 C26 -0.9(5)
C24 C23 C27 Fe1 58.3(3)
C24 C23 C27 C26 -1.4(5)
C24 C25 C26 Fe1 -59.5(3)
C24 C25 C26 C27 0.1(5)
C25 C26 C27 Fe1 -59.7(3)
C25 C26 C27 C23 0.8(5)
C27 C23 C24 Fe1 -57.9(3)
C27 C23 C24 C25 1.4(5)
C28 C29 C30 Fe1 59.9(3)
C28 C29 C30 C31 0.5(5)
C29 C28 C32 Fe1 -58.9(3)
C29 C28 C32 C31 -0.3(5)
C29 C30 C31 Fe1 59.5(3)
C29 C30 C31 C32 -0.6(5)
C30 C31 C32 Fe1 59.5(3)
C30 C31 C32 C28 0.6(5)
C32 C28 C29 Fe1 59.4(3)
C32 C28 C29 C30 -0.1(5)

_cod_database_fobs_code 2241058
